data_1561561
loop_
_publ_author_name
'Liu, Min'
'Zhang, De-Xiang'
'Chen, Shumei'
'Wen, Tian'

_publ_section_title
;
 Loading Ag nanoparticles on Cd(II) boron imidazolate framework for
 photocatalysis
;
_journal_name_full 'Journal of Solid State Chemistry'
_journal_page_first 32
_journal_page_last 35
_journal_paper_doi 10.1016/j.jssc.2016.01.016
_journal_volume 237
_journal_year 2016
_chemical_formula_moiety 'C16 H15 B Cd N9 O2, C3 H7 N O'
_chemical_formula_sum 'C19 H22 B Cd N10 O3'
_chemical_formula_weight 561.69
_space_group_crystal_system orthorhombic
_space_group_IT_number 61
_space_group_name_Hall '-P 2ac 2ab'
_space_group_name_H-M_alt 'P b c a'
_atom_sites_solution_hydrogens geom
_atom_sites_solution_primary direct
_atom_sites_solution_secondary difmap
_cell_angle_alpha 90.00
_cell_angle_beta 90.00
_cell_angle_gamma 90.00
_cell_formula_units_Z 8
_cell_length_a 14.5952(9)
_cell_length_b 14.5216(11)
_cell_length_c 21.1317(13)
_cell_measurement_reflns_used 8051
_cell_measurement_temperature 293.1500
_cell_measurement_theta_max 27.5089
_cell_measurement_theta_min 2.7612
_cell_volume 4478.8(5)
_computing_cell_refinement 'CrystalClear (Rigaku Inc., 2008)'
_computing_data_collection 'CrystalClear (Rigaku Inc., 2008)'
_computing_data_reduction 'CrystalClear (Rigaku Inc., 2008)'
_computing_molecular_graphics 'Olex2 (Dolomanov et al., 2009)'
_computing_publication_material 'Olex2 (Dolomanov et al., 2009)'
_computing_structure_refinement 'XL (Sheldrick, 2008)'
_computing_structure_solution
;
????
;
_diffrn_ambient_temperature 293.1500
_diffrn_detector_area_resol_mean 14.6306
_diffrn_measured_fraction_theta_full 0.999
_diffrn_measured_fraction_theta_max 0.999
_diffrn_measurement_details
;
scan:
	Number of images: 360
	           Slice: -62.0000 - 118.0000
	     Image width: 0.5000
	        Exp time: 25.0000
	   Rotation axis: Omega
	           Omega: 0.0000
	             Chi: 45.0000
	             Phi: 180.0000
	             XTD: 50.6684
	          2theta: 27.7398
scan:
	Number of images: 280
	           Slice: -62.0000 - 78.0000
	     Image width: 0.5000
	        Exp time: 25.0000
	   Rotation axis: Omega
	           Omega: 0.0000
	             Chi: 45.0000
	             Phi: 90.0000
	             XTD: 50.6684
	          2theta: 27.7398
scan:
	Number of images: 145
	           Slice: -62.0000 - 10.5000
	     Image width: 0.5000
	        Exp time: 25.0000
	   Rotation axis: Omega
	           Omega: 0.0000
	             Chi: 45.0000
	             Phi: 0.0000
	             XTD: 50.6684
	          2theta: 27.7398
;
_diffrn_measurement_device
;
Mercury70 (2x2 bin mode)
;
_diffrn_measurement_device_details
;
AFC8: Eulerian 3 circle
;
_diffrn_measurement_device_type 'Bruker P4'
_diffrn_measurement_method CCD_Profile_fitting
_diffrn_orient_matrix_type d*Trek
_diffrn_orient_matrix_UB_11 0.0400
_diffrn_orient_matrix_UB_12 0.0183
_diffrn_orient_matrix_UB_13 0.0530
_diffrn_orient_matrix_UB_21 0.0038
_diffrn_orient_matrix_UB_22 0.0637
_diffrn_orient_matrix_UB_23 -0.0249
_diffrn_orient_matrix_UB_31 -0.0384
_diffrn_orient_matrix_UB_32 0.0119
_diffrn_orient_matrix_UB_33 0.0249
_diffrn_radiation_detector CCD
_diffrn_radiation_monochromator 'Graphite Monochromator'
_diffrn_radiation_type MoK\a
_diffrn_radiation_wavelength 0.71073
_diffrn_reflns_av_R_equivalents 0.0644
_diffrn_reflns_av_unetI/netI 0.0409
_diffrn_reflns_limit_h_max 18
_diffrn_reflns_limit_h_min -18
_diffrn_reflns_limit_k_max 18
_diffrn_reflns_limit_k_min -18
_diffrn_reflns_limit_l_max 27
_diffrn_reflns_limit_l_min -26
_diffrn_reflns_number 32268
_diffrn_reflns_theta_full 27.48
_diffrn_reflns_theta_max 27.48
_diffrn_reflns_theta_min 2.76
_diffrn_source 'Sealed Tube'
_diffrn_source_current 80.0000
_diffrn_source_power 4.0000
_diffrn_source_voltage 50.0000
_exptl_absorpt_coefficient_mu 1.020
_exptl_absorpt_correction_T_max 0.950
_exptl_absorpt_correction_T_min 0.885
_exptl_absorpt_correction_type multi-scan
_exptl_crystal_colour colorless
_exptl_crystal_density_diffrn 1.666
_exptl_crystal_density_method 'not measured'
_exptl_crystal_description Prism
_exptl_crystal_F_000 2264.0
_exptl_crystal_size_max 0.2
_exptl_crystal_size_mid 0.1
_exptl_crystal_size_min 0.05
_refine_diff_density_max 1.083
_refine_diff_density_min -1.434
_refine_diff_density_rms 0.117
_refine_ls_extinction_method none
_refine_ls_goodness_of_fit_ref 1.112
_refine_ls_hydrogen_treatment constr
_refine_ls_matrix_type full
_refine_ls_number_parameters 309
_refine_ls_number_reflns 5130
_refine_ls_number_restraints 193
_refine_ls_restrained_S_all 1.153
_refine_ls_R_factor_all 0.0785
_refine_ls_R_factor_gt 0.0591
_refine_ls_shift/su_max 0.000
_refine_ls_shift/su_mean 0.000
_refine_ls_structure_factor_coef Fsqd
_refine_ls_weighting_details 'calc w=1/[\s^2^(Fo^2^)+(0.0564P)^2^+15.0053P] where P=(Fo^2^+2Fc^2^)/3'
_refine_ls_weighting_scheme calc
_refine_ls_wR_factor_gt 0.1331
_refine_ls_wR_factor_ref 0.1444
_reflns_number_gt 4029
_reflns_number_total 5139
_reflns_threshold_expression >2sigma(I)
_cod_data_source_file JSSC-2016-237-32.cif
_cod_data_source_block BIF-77
_cod_depositor_comments
;
The following automatic conversions were performed:

data item '_exptl_absorpt_correction_type' value 'Multi-scan' was
changed to 'multi-scan' in accordance with the built-in table derived
from the CIF Core dictionary named 'cif_core.dic' version 2.4.5 last
updated on 2014-11-21.

Automatic conversion script
Id: cif_fix_values 8369 2020-08-20 11:38:08Z andrius 
;
_cod_database_code 1561561
_diffrn_number_total 5683
_olex2_refinement_description
;
1. Fixed Uiso
 At 1.2 times of:
  All C(H) groups, All N(H,H) groups
 At 1.5 times of:
  All C(H,H,H) groups
2. Rigid bond restraints
 N40, C25
 with sigma for 1-2 distances of 0.01 and sigma for 1-3 distances of 0.005
3. Uiso/Uaniso restraints and constraints
N3 \\sim N5 \\sim N6 \\sim N8 \\sim N0AA \\sim N12 \\sim N15 \\sim N17 \\sim
N40 \\sim N2: within 7.5A with sigma of 0.01 and sigma for terminal atoms of
0.02
4.a Aromatic/amide H refined with riding coordinates:
 C1(H1), C1AA(H1AA), C11(H11), C13(H13), C14(H14), C19(H19), C20(H20),
 C21(H21), C24(H24), C28(H28), C31(H31), C39(H39), C2AA(H2AA), C3(H3)
4.b X=CH2 refined with riding coordinates:
 N40(H40a,H40b)
4.c Idealised Me refined as rotating group:
 C4(H4a,H4b,H4c), C5(H5a,H5b,H5c)
;
_olex2_submission_special_instructions 'No special instructions were received'

loop_
_space_group_symop_id
_space_group_symop_operation_xyz
1 'x, y, z'
2 '-x+1/2, -y, z+1/2'
3 '-x, y+1/2, -z+1/2'
4 'x+1/2, -y+1/2, -z'
5 '-x, -y, -z'
6 'x-1/2, y, -z-1/2'
7 'x, -y-1/2, z-1/2'
8 '-x-1/2, y-1/2, z'

loop_
_atom_site_label
_atom_site_type_symbol
_atom_site_fract_x
_atom_site_fract_y
_atom_site_fract_z
_atom_site_U_iso_or_equiv
_atom_site_adp_type
_atom_site_occupancy
_atom_site_calc_flag
_atom_site_disorder_assembly
_atom_site_disorder_group
_atom_site_refinement_flags_posn
_atom_site_refinement_flags_adp
Cd1 Cd 0.17384(2) 0.20352(2) 0.121538(16) 0.02409(13) Uani 1 d . . . .
C1 C 0.4799(4) 0.1859(3) 0.1283(3) 0.0317(12) Uani 1 d . . . .
H1 H 0.5365 0.1566 0.1304 0.038 Uiso 1 calc . . R .
N3 N 0.4649(3) 0.2792(3) 0.13027(19) 0.0260(8) Uani 1 d . . . U
C1AA C 0.3731(3) 0.2890(3) 0.1237(2) 0.0256(10) Uani 1 d . . . .
H1AA H 0.3437 0.3458 0.1227 0.031 Uiso 1 calc . . R .
N5 N 0.5840(3) 0.3791(3) 0.07512(19) 0.0268(9) Uani 1 d . . . U
N6 N 0.1673(3) 0.2713(3) 0.2228(2) 0.0324(9) Uani 1 d . . . U
O7 O 0.1852(3) 0.3580(3) 0.0661(2) 0.0570(13) Uani 1 d . . . .
N8 N 0.0162(3) -0.0544(3) 0.1608(2) 0.0279(9) Uani 1 d . . . U
O9 O 0.0533(3) 0.3030(3) 0.1013(2) 0.0493(11) Uani 1 d . . . .
N0AA N 0.1456(3) 0.1420(3) 0.0199(2) 0.0320(9) Uani 1 d . . . U
C11 C 0.0572(4) 0.0106(3) 0.1251(2) 0.0285(11) Uani 1 d . . . .
H11 H 0.0510 0.0141 0.0813 0.034 Uiso 1 calc . . R .
N12 N 0.1057(3) 0.3314(3) 0.3102(2) 0.0286(9) Uani 1 d . . . U
C13 C 0.3972(4) 0.1442(4) 0.1227(3) 0.0346(12) Uani 1 d . . . .
H13 H 0.3879 0.0808 0.1214 0.042 Uiso 1 calc . . R .
C14 C 0.0432(4) -0.0347(4) 0.2220(2) 0.0349(13) Uani 1 d . . . .
H14 H 0.0261 -0.0669 0.2581 0.042 Uiso 1 calc . . R .
N15 N 0.3294(3) 0.2092(3) 0.1191(2) 0.0289(9) Uani 1 d . . . U
C16 C 0.0997(5) 0.3619(4) 0.0703(3) 0.0421(15) Uani 1 d . . . .
N17 N 0.1071(3) 0.0690(3) 0.1586(2) 0.0316(9) Uani 1 d . . . U
C18 C 0.0480(4) 0.4347(4) 0.0353(3) 0.0349(13) Uani 1 d . . . .
C19 C 0.1763(4) 0.0596(4) -0.0045(3) 0.0368(13) Uani 1 d . . . .
H19 H 0.2164 0.0195 0.0158 0.044 Uiso 1 calc . . R .
C20 C 0.0974(4) 0.2721(4) 0.2617(3) 0.0331(12) Uani 1 d . . . .
H20 H 0.0462 0.2347 0.2562 0.040 Uiso 1 calc . . R .
C21 C 0.0859(4) 0.4716(4) -0.0187(3) 0.0417(14) Uani 1 d . . . .
H21 H 0.1440 0.4533 -0.0314 0.050 Uiso 1 calc . . R .
B22 B 0.5350(4) 0.3583(4) 0.1389(3) 0.0236(11) Uani 1 d . . . .
C24 C 0.0985(4) 0.0394(4) 0.2201(3) 0.0381(14) Uani 1 d . . . .
H24 H 0.1265 0.0664 0.2550 0.046 Uiso 1 calc . . R .
C25 C -0.0379(5) 0.4638(4) 0.0543(3) 0.0410(14) Uani 1 d . . . U
C28 C 0.6395(4) 0.4542(4) 0.0623(3) 0.0360(13) Uani 1 d . . . .
H28 H 0.6495 0.5046 0.0886 0.043 Uiso 1 calc . . R .
C31 C 0.5909(4) 0.3242(4) 0.0239(2) 0.0285(11) Uani 1 d . . . .
H31 H 0.5603 0.2683 0.0199 0.034 Uiso 1 calc . . R .
C39 C 0.2252(5) 0.3334(6) 0.2485(4) 0.073(3) Uani 1 d . . . .
H39 H 0.2824 0.3484 0.2320 0.087 Uiso 1 calc . . R .
N40 N -0.0766(7) 0.4360(6) 0.1090(4) 0.107(3) Uani 1 d . . . U
H40A H -0.0477 0.3987 0.1335 0.129 Uiso 1 calc . . R .
H40B H -0.1302 0.4555 0.1193 0.129 Uiso 1 calc . . R .
C2AA C 0.1891(5) 0.3708(6) 0.3010(4) 0.073(3) Uani 1 d . . . .
H2AA H 0.2162 0.4155 0.3263 0.087 Uiso 1 calc . . R .
O1 O -0.2065(7) 0.6025(7) 0.1519(4) 0.125(4) Uani 1 d . . . .
N2 N 0.6803(6) 0.6897(6) 0.1122(5) 0.087(2) Uani 1 d . . . U
C3 C 0.2354(10) 0.3514(10) -0.1148(7) 0.118(5) Uani 1 d . . . .
H3 H 0.1967 0.3390 -0.0808 0.142 Uiso 1 calc . . R .
C4 C -0.1285(15) 0.1841(10) 0.1663(7) 0.196(10) Uani 1 d . . . .
H4A H -0.0705 0.1563 0.1566 0.293 Uiso 1 calc . . GR .
H4B H -0.1600 0.1474 0.1971 0.293 Uiso 1 calc . . GR .
H4C H -0.1187 0.2449 0.1829 0.293 Uiso 1 calc . . GR .
C5 C -0.1584(12) 0.2291(14) 0.0553(9) 0.185(8) Uani 1 d . . . .
H5A H -0.1990 0.2063 0.0231 0.278 Uiso 1 calc . . GR .
H5B H -0.0964 0.2139 0.0444 0.278 Uiso 1 calc . . GR .
H5C H -0.1646 0.2948 0.0583 0.278 Uiso 1 calc . . GR .

loop_
_atom_site_aniso_label
_atom_site_aniso_U_11
_atom_site_aniso_U_22
_atom_site_aniso_U_33
_atom_site_aniso_U_23
_atom_site_aniso_U_13
_atom_site_aniso_U_12
Cd1 0.0240(2) 0.0241(2) 0.0242(2) -0.00023(14) -0.00219(15) -0.00055(14)
C1 0.022(2) 0.026(3) 0.047(3) -0.008(2) -0.002(2) 0.007(2)
N3 0.0251(19) 0.0259(19) 0.0269(19) -0.0012(15) 0.0016(16) 0.0015(16)
C1AA 0.023(2) 0.026(2) 0.028(3) 0.0033(19) -0.001(2) 0.006(2)
N5 0.029(2) 0.027(2) 0.0237(19) -0.0013(16) 0.0009(16) 0.0001(17)
N6 0.034(2) 0.037(2) 0.0257(19) -0.0072(17) 0.0018(17) -0.0013(18)
O7 0.048(3) 0.056(3) 0.067(3) 0.007(2) -0.014(2) 0.018(2)
N8 0.035(2) 0.0243(19) 0.0248(19) 0.0002(15) -0.0008(17) -0.0020(17)
O9 0.058(3) 0.038(2) 0.052(3) 0.009(2) -0.012(2) 0.011(2)
N0AA 0.036(2) 0.035(2) 0.0247(19) -0.0009(17) -0.0038(17) -0.0003(18)
C11 0.036(3) 0.025(2) 0.024(2) 0.002(2) 0.001(2) -0.008(2)
N12 0.028(2) 0.031(2) 0.0272(19) -0.0055(16) 0.0049(17) -0.0030(17)
C13 0.031(3) 0.023(2) 0.050(3) -0.006(2) 0.002(3) 0.002(2)
C14 0.052(4) 0.030(3) 0.023(3) 0.001(2) -0.007(2) -0.008(3)
N15 0.0250(19) 0.030(2) 0.032(2) -0.0026(16) 0.0003(17) -0.0001(17)
C16 0.055(4) 0.029(3) 0.042(3) -0.003(3) -0.019(3) 0.008(3)
N17 0.036(2) 0.028(2) 0.031(2) -0.0003(17) -0.0030(18) -0.0072(18)
C18 0.043(3) 0.021(2) 0.040(3) -0.004(2) -0.013(3) 0.006(2)
C19 0.039(3) 0.045(3) 0.027(3) 0.002(2) -0.002(2) 0.013(3)
C20 0.031(3) 0.036(3) 0.032(3) -0.009(2) 0.002(2) 0.000(2)
C21 0.037(3) 0.035(3) 0.053(4) -0.004(3) -0.003(3) 0.009(3)
B22 0.023(3) 0.027(3) 0.021(3) 0.000(2) -0.002(2) 0.003(2)
C24 0.053(4) 0.032(3) 0.029(3) -0.001(2) -0.011(3) -0.007(3)
C25 0.053(4) 0.032(3) 0.037(3) 0.004(2) -0.005(3) 0.006(3)
C28 0.048(3) 0.031(3) 0.029(3) -0.002(2) 0.005(3) -0.007(3)
C31 0.032(3) 0.030(3) 0.024(2) -0.001(2) 0.002(2) -0.002(2)
C39 0.059(5) 0.095(6) 0.064(5) -0.046(5) 0.033(4) -0.043(5)
N40 0.109(5) 0.112(6) 0.102(5) 0.017(5) 0.007(5) 0.019(5)
C2AA 0.059(5) 0.089(6) 0.070(5) -0.053(5) 0.034(4) -0.037(4)
O1 0.170(9) 0.131(7) 0.074(5) 0.034(5) -0.061(5) -0.020(6)
N2 0.065(4) 0.079(5) 0.118(6) -0.011(4) 0.005(4) 0.007(4)
C3 0.111(11) 0.118(11) 0.125(11) -0.049(9) 0.048(9) -0.046(9)
C4 0.32(3) 0.150(14) 0.114(12) 0.044(10) 0.055(15) 0.123(16)
C5 0.193(18) 0.191(18) 0.172(18) 0.055(15) -0.060(14) -0.034(14)

loop_
_atom_type_symbol
_atom_type_description
_atom_type_scat_dispersion_real
_atom_type_scat_dispersion_imag
_atom_type_scat_source
C C 0.0033 0.0016 'International Tables Vol C Tables 4.2.6.8 and 6.1.1.4'
H H 0.0000 0.0000 'International Tables Vol C Tables 4.2.6.8 and 6.1.1.4'
B B 0.0013 0.0007 'International Tables Vol C Tables 4.2.6.8 and 6.1.1.4'
N N 0.0061 0.0033 'International Tables Vol C Tables 4.2.6.8 and 6.1.1.4'
O O 0.0106 0.0060 'International Tables Vol C Tables 4.2.6.8 and 6.1.1.4'
Cd Cd -0.8075 1.2024 'International Tables Vol C Tables 4.2.6.8 and 6.1.1.4'

loop_
_geom_angle_atom_site_label_1
_geom_angle_atom_site_label_2
_geom_angle_atom_site_label_3
_geom_angle
_geom_angle_site_symmetry_1
_geom_angle_site_symmetry_3
N6 Cd1 O7 93.04(17) . .
N6 Cd1 N0AA 167.44(16) . .
O9 Cd1 N6 82.90(17) . .
O9 Cd1 O7 54.02(16) . .
O9 Cd1 N0AA 86.30(16) . .
O9 Cd1 N17 105.60(17) . .
N0AA Cd1 O7 85.76(16) . .
N15 Cd1 N6 92.65(15) . .
N15 Cd1 O7 83.83(15) . .
N15 Cd1 O9 137.06(16) . .
N15 Cd1 N0AA 99.64(16) . .
N15 Cd1 N17 117.23(16) . .
N17 Cd1 N6 91.59(16) . .
N17 Cd1 O7 158.20(16) . .
N17 Cd1 N0AA 85.12(16) . .
C13 C1 N3 107.6(5) . .
C1 N3 B22 129.1(4) . .
C1AA N3 C1 105.0(4) . .
C1AA N3 B22 126.0(4) . .
N15 C1AA N3 113.0(4) . .
C28 N5 B22 126.3(4) . .
C31 N5 B22 127.9(4) . .
C31 N5 C28 105.4(4) . .
C20 N6 Cd1 127.2(4) . .
C20 N6 C39 103.3(5) . .
C39 N6 Cd1 128.2(4) . .
C16 O7 Cd1 86.7(4) . .
C11 N8 C14 104.6(4) . .
C11 N8 B22 128.5(4) . 8_655
C14 N8 B22 126.1(4) . 8_655
C16 O9 Cd1 96.4(4) . .
C19 N0AA Cd1 127.7(4) . .
C31 N0AA Cd1 127.1(4) 4_455 .
C31 N0AA C19 105.0(4) 4_455 .
N17 C11 N8 113.2(4) . .
C20 N12 B22 129.3(4) . 6_556
C20 N12 C2AA 104.0(5) . .
C2AA N12 B22 126.4(5) . 6_556
C1 C13 N15 109.9(5) . .
C24 C14 N8 108.0(5) . .
C1AA N15 Cd1 120.7(3) . .
C1AA N15 C13 104.5(4) . .
C13 N15 Cd1 134.1(4) . .
O7 C16 O9 122.4(5) . .
O7 C16 C18 120.0(6) . .
O9 C16 C18 117.5(6) . .
C11 N17 Cd1 126.1(3) . .
C11 N17 C24 104.8(4) . .
C24 N17 Cd1 128.4(3) . .
C21 C18 C16 118.9(6) . .
C21 C18 C25 119.1(5) . .
C25 C18 C16 122.0(6) . .
C28 C19 N0AA 109.7(5) 4_455 .
N6 C20 N12 114.4(5) . .
C18 C21 C25 120.6(6) . 5_565
N3 B22 N5 110.2(4) . .
N8 B22 N3 109.0(4) 8_665 .
N8 B22 N5 108.8(4) 8_665 .
N12 B22 N3 109.7(4) 6_656 .
N12 B22 N5 110.2(4) 6_656 .
N12 B22 N8 108.9(4) 6_656 8_665
C14 C24 N17 109.4(5) . .
C18 C25 C21 120.3(6) . 5_565
N40 C25 C18 122.5(7) . .
N40 C25 C21 117.1(7) . 5_565
C19 C28 N5 107.1(5) 4 .
N0AA C31 N5 112.9(5) 4 .
C2AA C39 N6 110.9(6) . .
C39 C2AA N12 107.5(6) . .
C3 N2 C4 115.9(14) 5_665 8_665
C3 N2 C5 115.2(13) 5_665 8_665
C5 N2 C4 128.8(13) 8_665 8_665
O1 C3 N2 129.0(14) 5_565 5_665

loop_
_geom_bond_atom_site_label_1
_geom_bond_atom_site_label_2
_geom_bond_distance
_geom_bond_site_symmetry_2
Cd1 N6 2.358(4) .
Cd1 O7 2.536(5) .
Cd1 O9 2.316(4) .
Cd1 N0AA 2.362(4) .
Cd1 N15 2.272(4) .
Cd1 N17 2.319(4) .
C1 N3 1.374(6) .
C1 C13 1.356(8) .
N3 C1AA 1.355(6) .
N3 B22 1.548(7) .
C1AA N15 1.327(6) .
N5 B22 1.556(7) .
N5 C28 1.385(7) .
N5 C31 1.348(6) .
N6 C20 1.310(7) .
N6 C39 1.351(8) .
O7 C16 1.252(8) .
N8 C11 1.349(6) .
N8 C14 1.382(6) .
N8 B22 1.542(7) 8_655
O9 C16 1.272(8) .
N0AA C19 1.378(7) .
N0AA C31 1.318(7) 4_455
C11 N17 1.323(6) .
N12 C20 1.345(7) .
N12 B22 1.541(7) 6_556
N12 C2AA 1.360(8) .
C13 N15 1.370(7) .
C14 C24 1.345(8) .
C16 C18 1.495(8) .
N17 C24 1.375(7) .
C18 C21 1.376(9) .
C18 C25 1.382(9) .
C19 C28 1.350(8) 4_455
C21 C25 1.392(8) 5_565
B22 N8 1.542(7) 8_665
B22 N12 1.541(7) 6_656
C25 C21 1.392(8) 5_565
C25 N40 1.349(10) .
C28 C19 1.350(8) 4
C31 N0AA 1.318(7) 4
C39 C2AA 1.342(9) .
O1 C3 1.115(17) 5_565
N2 C3 1.369(16) 5_665
N2 C4 1.372(18) 8_665
N2 C5 1.370(17) 8_665
C3 O1 1.115(17) 5_565
C3 N2 1.369(16) 5_665
C4 N2 1.372(18) 8_655
C5 N2 1.370(17) 8_655
